data_4120057
loop_
_publ_author_name
'Thomas W. Myers'
'Louise A. Berben'

_publ_section_title
;
 Aluminum-Ligand Cooperative N-H Bond Activation and an Example of
 Dehydrogenative Coupling
;
_journal_name_full 'Journal of the American Chemical Society'
_journal_page_first 9988
_journal_page_last 9990
_journal_paper_doi 10.1021/ja4032874
_journal_volume 135
_journal_year 2013
_chemical_formula_sum 'C55 H67 Al N4'
_chemical_formula_weight 811.11
_chemical_name_systematic
; 
 ? 
;
_space_group_IT_number 14
_symmetry_cell_setting monoclinic
_symmetry_space_group_name_Hall '-P 2ybc'
_symmetry_space_group_name_H-M 'P 1 21/c 1'
_atom_sites_solution_hydrogens geom
_atom_sites_solution_primary direct
_atom_sites_solution_secondary difmap
_audit_creation_method SHELXL-97
_cell_angle_alpha 90.00
_cell_angle_beta 113.3670(10)
_cell_angle_gamma 90.00
_cell_formula_units_Z 4
_cell_length_a 9.56300(10)
_cell_length_b 26.0112(3)
_cell_length_c 20.3273(2)
_cell_measurement_reflns_used 90
_cell_measurement_temperature 90(2)
_cell_measurement_theta_max 28.48
_cell_measurement_theta_min 2.84
_cell_volume 4641.61(9)
_computing_cell_refinement 'Bruker Duo'
_computing_data_collection 'Bruker Duo'
_computing_data_reduction 'Bruker Saint'
_computing_molecular_graphics 'Bruker Shelxtl'
_computing_publication_material 'Bruker Shelxtl'
_computing_structure_refinement 'SHELXL-97 (Sheldrick, 2008)'
_computing_structure_solution 'SHELXS-97 (Sheldrick, 2008)'
_diffrn_ambient_temperature 90(2)
_diffrn_measured_fraction_theta_full 0.957
_diffrn_measured_fraction_theta_max 0.957
_diffrn_measurement_device_type 'ccd area detector'
_diffrn_measurement_method 'phi and omega scans'
_diffrn_radiation_monochromator graphite
_diffrn_radiation_source 'fine-focus sealed tube'
_diffrn_radiation_type CuK\a
_diffrn_radiation_wavelength 1.54178
_diffrn_reflns_av_R_equivalents 0.0245
_diffrn_reflns_av_sigmaI/netI 0.0307
_diffrn_reflns_limit_h_max 11
_diffrn_reflns_limit_h_min -10
_diffrn_reflns_limit_k_max 24
_diffrn_reflns_limit_k_min -30
_diffrn_reflns_limit_l_max 23
_diffrn_reflns_limit_l_min -24
_diffrn_reflns_number 17016
_diffrn_reflns_theta_full 68.72
_diffrn_reflns_theta_max 68.72
_diffrn_reflns_theta_min 2.91
_exptl_absorpt_coefficient_mu 0.681
_exptl_absorpt_correction_T_max 0.9578
_exptl_absorpt_correction_T_min 0.8857
_exptl_absorpt_correction_type numerical
_exptl_absorpt_process_details SADABS
_exptl_crystal_colour blue
_exptl_crystal_density_diffrn 1.161
_exptl_crystal_description block
_exptl_crystal_F_000 1752
_exptl_crystal_size_max 0.322
_exptl_crystal_size_mid 0.267
_exptl_crystal_size_min 0.187
_refine_diff_density_max 0.966
_refine_diff_density_min -0.390
_refine_diff_density_rms 0.056
_refine_ls_extinction_method none
_refine_ls_goodness_of_fit_ref 0.968
_refine_ls_hydrogen_treatment mixed
_refine_ls_matrix_type full
_refine_ls_number_parameters 565
_refine_ls_number_reflns 8215
_refine_ls_number_restraints 1
_refine_ls_restrained_S_all 0.968
_refine_ls_R_factor_all 0.0696
_refine_ls_R_factor_gt 0.0627
_refine_ls_shift/su_max 0.000
_refine_ls_shift/su_mean 0.000
_refine_ls_structure_factor_coef Fsqd
_refine_ls_weighting_details 'calc w=1/[\s^2^(Fo^2^)+(0.0805P)^2^+6.0842P] where P=(Fo^2^+2Fc^2^)/3'
_refine_ls_weighting_scheme calc
_refine_ls_wR_factor_gt 0.1614
_refine_ls_wR_factor_ref 0.1675
_reflns_number_gt 7209
_reflns_number_total 8215
_reflns_threshold_expression >2sigma(I)
_cod_data_source_file ja4032874_si_002_2.cif
_cod_data_source_block twm129
_cod_database_code 4120057

loop_
_symmetry_equiv_pos_as_xyz
'x, y, z'
'-x, y+1/2, -z+1/2'
'-x, -y, -z'
'x, -y-1/2, z-1/2'

loop_
_atom_site_label
_atom_site_type_symbol
_atom_site_fract_x
_atom_site_fract_y
_atom_site_fract_z
_atom_site_U_iso_or_equiv
_atom_site_adp_type
_atom_site_occupancy
_atom_site_symmetry_multiplicity
_atom_site_calc_flag
_atom_site_refinement_flags
Al1 Al -0.04390(7) -0.39939(2) -0.17986(3) 0.02425(17) Uani 1 1 d .
N1 N -0.0740(2) -0.34178(7) -0.11375(9) 0.0244(4) Uani 1 1 d .
N2 N -0.2062(2) -0.42739(7) -0.16055(10) 0.0257(4) Uani 1 1 d .
N3 N -0.0687(2) -0.47700(7) -0.23164(11) 0.0285(4) Uani 1 1 d .
N4 N -0.1395(3) -0.36474(9) -0.26567(12) 0.0421(5) Uani 1 1 d D
C1 C -0.1946(3) -0.34897(8) -0.09991(11) 0.0262(5) Uani 1 1 d .
C2 C -0.2729(3) -0.39817(8) -0.12486(12) 0.0266(5) Uani 1 1 d .
C3 C -0.3970(3) -0.41400(9) -0.11332(13) 0.0314(5) Uani 1 1 d .
H3A H -0.4387 -0.3934 -0.0883 0.038 Uiso 1 1 calc R
C4 C -0.4615(3) -0.46282(9) -0.14052(13) 0.0319(5) Uani 1 1 d .
H4A H -0.5464 -0.4745 -0.1334 0.038 Uiso 1 1 calc R
C5 C -0.3991(3) -0.49229(9) -0.17673(12) 0.0292(5) Uani 1 1 d .
H5A H -0.4410 -0.5243 -0.1939 0.035 Uiso 1 1 calc R
C6 C -0.2687(2) -0.47480(8) -0.18909(12) 0.0257(4) Uani 1 1 d .
C7 C -0.1993(2) -0.50207(9) -0.22565(12) 0.0275(5) Uani 1 1 d .
C8 C -0.2577(3) -0.31141(8) -0.06351(13) 0.0305(5) Uani 1 1 d .
C9 C -0.1711(3) -0.29118(10) 0.00277(15) 0.0420(6) Uani 1 1 d .
H9A H -0.0700 -0.3011 0.0266 0.050 Uiso 1 1 calc R
C10 C -0.2354(4) -0.25573(12) 0.03401(18) 0.0575(9) Uani 1 1 d .
H10A H -0.1769 -0.2418 0.0787 0.069 Uiso 1 1 calc R
C11 C -0.3850(4) -0.24123(11) -0.0009(2) 0.0566(9) Uani 1 1 d .
H11A H -0.4272 -0.2176 0.0204 0.068 Uiso 1 1 calc R
C12 C -0.4722(4) -0.26119(10) -0.06659(18) 0.0473(7) Uani 1 1 d .
H12A H -0.5736 -0.2514 -0.0898 0.057 Uiso 1 1 calc R
C13 C -0.4094(3) -0.29592(9) -0.09850(14) 0.0367(6) Uani 1 1 d .
H13A H -0.4684 -0.3091 -0.1436 0.044 Uiso 1 1 calc R
C14 C -0.2667(3) -0.54966(9) -0.26607(12) 0.0285(5) Uani 1 1 d .
C15 C -0.4179(3) -0.54823(11) -0.31482(13) 0.0369(6) Uani 1 1 d .
H15A H -0.4723 -0.5176 -0.3223 0.044 Uiso 1 1 calc R
C16 C -0.4884(3) -0.59192(14) -0.35241(17) 0.0565(9) Uani 1 1 d .
H16A H -0.5911 -0.5909 -0.3827 0.068 Uiso 1 1 calc R
C17 C -0.4090(4) -0.63612(13) -0.3453(2) 0.0640(10) Uani 1 1 d .
H17A H -0.4561 -0.6649 -0.3722 0.077 Uiso 1 1 calc R
C18 C -0.2599(4) -0.63849(11) -0.29881(19) 0.0549(8) Uani 1 1 d .
H18A H -0.2061 -0.6690 -0.2939 0.066 Uiso 1 1 calc R
C19 C -0.1875(3) -0.59566(10) -0.25852(16) 0.0408(6) Uani 1 1 d .
H19A H -0.0861 -0.5978 -0.2266 0.049 Uiso 1 1 calc R
C20 C 0.0123(3) -0.29446(8) -0.09231(12) 0.0279(5) Uani 1 1 d .
C21 C 0.1514(3) -0.29533(9) -0.03240(13) 0.0308(5) Uani 1 1 d .
C22 C 0.2310(3) -0.24908(10) -0.01203(15) 0.0388(6) Uani 1 1 d .
H22A H 0.3217 -0.2484 0.0285 0.047 Uiso 1 1 calc R
C23 C 0.1782(3) -0.20426(10) -0.05068(16) 0.0425(6) Uani 1 1 d .
H23A H 0.2339 -0.1740 -0.0365 0.051 Uiso 1 1 calc R
C24 C 0.0437(3) -0.20467(9) -0.10992(15) 0.0392(6) Uani 1 1 d .
H24A H 0.0100 -0.1745 -0.1359 0.047 Uiso 1 1 calc R
C25 C -0.0444(3) -0.24923(9) -0.13239(13) 0.0311(5) Uani 1 1 d .
C26 C 0.2195(3) -0.34370(9) 0.01118(13) 0.0339(5) Uani 1 1 d .
H26A H 0.1460 -0.3718 -0.0078 0.041 Uiso 1 1 calc R
C27 C 0.3663(3) -0.35896(10) 0.00330(16) 0.0403(6) Uani 1 1 d .
H27A H 0.3455 -0.3643 -0.0464 0.061 Uiso 1 1 calc R
H27B H 0.4054 -0.3901 0.0295 0.061 Uiso 1 1 calc R
H27C H 0.4402 -0.3320 0.0219 0.061 Uiso 1 1 calc R
C28 C 0.2518(3) -0.33724(12) 0.09087(15) 0.0482(7) Uani 1 1 d .
H28A H 0.1595 -0.3279 0.0960 0.072 Uiso 1 1 calc R
H28B H 0.3265 -0.3107 0.1110 0.072 Uiso 1 1 calc R
H28C H 0.2896 -0.3690 0.1155 0.072 Uiso 1 1 calc R
C29 C -0.1954(3) -0.24558(9) -0.19691(13) 0.0357(5) Uani 1 1 d .
H29A H -0.2473 -0.2788 -0.2025 0.043 Uiso 1 1 calc R
C30 C -0.1726(4) -0.23450(11) -0.26618(15) 0.0477(7) Uani 1 1 d .
H30A H -0.1098 -0.2608 -0.2735 0.072 Uiso 1 1 calc R
H30B H -0.1238 -0.2017 -0.2624 0.072 Uiso 1 1 calc R
H30C H -0.2697 -0.2340 -0.3060 0.072 Uiso 1 1 calc R
C31 C -0.2987(3) -0.20409(10) -0.18570(15) 0.0417(6) Uani 1 1 d .
H31A H -0.3065 -0.2096 -0.1406 0.063 Uiso 1 1 calc R
H31B H -0.3982 -0.2060 -0.2237 0.063 Uiso 1 1 calc R
H31C H -0.2558 -0.1707 -0.1858 0.063 Uiso 1 1 calc R
C32 C -0.1290(3) -0.36749(9) -0.33267(13) 0.0362(6) Uani 1 1 d .
C33 C 0.0038(3) -0.35187(10) -0.34128(14) 0.0395(6) Uani 1 1 d .
C34 C 0.0070(3) -0.35540(12) -0.40916(16) 0.0507(7) Uani 1 1 d .
H34A H 0.0942 -0.3455 -0.4155 0.061 Uiso 1 1 calc R
C35 C -0.1182(4) -0.37346(13) -0.46739(14) 0.0554(8) Uani 1 1 d .
H35A H -0.1152 -0.3757 -0.5125 0.067 Uiso 1 1 calc R
C36 C -0.2467(4) -0.38793(12) -0.45720(15) 0.0511(7) Uani 1 1 d .
H36A H -0.3307 -0.3999 -0.4962 0.061 Uiso 1 1 calc R
C37 C -0.2553(3) -0.38537(10) -0.39151(15) 0.0430(6) Uani 1 1 d .
C38 C 0.1412(3) -0.33348(11) -0.27746(17) 0.0476(7) Uani 1 1 d .
H38A H 0.1087 -0.3274 -0.2381 0.057 Uiso 1 1 calc R
C39 C 0.2629(3) -0.37504(13) -0.2535(2) 0.0587(8) Uani 1 1 d .
H39A H 0.2191 -0.4067 -0.2463 0.088 Uiso 1 1 calc R
H39B H 0.3437 -0.3648 -0.2094 0.088 Uiso 1 1 calc R
H39C H 0.3027 -0.3799 -0.2896 0.088 Uiso 1 1 calc R
C40 C 0.2053(4) -0.28257(13) -0.2924(2) 0.0674(10) Uani 1 1 d .
H40A H 0.1248 -0.2577 -0.3103 0.101 Uiso 1 1 calc R
H40B H 0.2479 -0.2882 -0.3273 0.101 Uiso 1 1 calc R
H40C H 0.2832 -0.2701 -0.2488 0.101 Uiso 1 1 calc R
C41 C -0.4035(4) -0.40210(13) -0.38371(18) 0.0581(8) Uani 1 1 d .
H41A H -0.3733 -0.4198 -0.3376 0.070 Uiso 1 1 calc R
C42 C -0.5024(5) -0.43863(18) -0.4406(2) 0.0865(13) Uani 1 1 d .
H42A H -0.5776 -0.4533 -0.4260 0.130 Uiso 1 1 calc R
H42B H -0.4404 -0.4655 -0.4473 0.130 Uiso 1 1 calc R
H42C H -0.5521 -0.4203 -0.4848 0.130 Uiso 1 1 calc R
C43 C -0.4974(4) -0.35498(16) -0.3809(2) 0.0756(12) Uani 1 1 d .
H43A H -0.5835 -0.3659 -0.3714 0.113 Uiso 1 1 calc R
H43B H -0.5323 -0.3373 -0.4261 0.113 Uiso 1 1 calc R
H43C H -0.4352 -0.3323 -0.3435 0.113 Uiso 1 1 calc R
C44 C 0.0615(2) -0.51068(8) -0.21930(12) 0.0246(4) Uani 1 1 d .
C45 C 0.1404(2) -0.53110(8) -0.15080(12) 0.0279(5) Uani 1 1 d .
C46 C 0.2538(3) -0.56756(9) -0.14193(14) 0.0345(5) Uani 1 1 d .
H46A H 0.3058 -0.5822 -0.0970 0.041 Uiso 1 1 calc R
C47 C 0.2903(3) -0.58226(9) -0.19812(14) 0.0353(6) Uani 1 1 d .
H47A H 0.3635 -0.6075 -0.1916 0.042 Uiso 1 1 calc R
C48 C 0.2181(3) -0.55948(9) -0.26413(14) 0.0326(5) Uani 1 1 d .
H48A H 0.2468 -0.5685 -0.3013 0.039 Uiso 1 1 calc R
C49 C 0.1026(3) -0.52314(8) -0.27667(12) 0.0290(5) Uani 1 1 d .
C50 C 0.1080(3) -0.51544(9) -0.08625(13) 0.0350(5) Uani 1 1 d .
H50A H 0.0314 -0.4880 -0.1014 0.042 Uiso 1 1 calc R
C51 C 0.0424(4) -0.56038(11) -0.05847(15) 0.0481(7) Uani 1 1 d .
H51A H -0.0513 -0.5717 -0.0956 0.072 Uiso 1 1 calc R
H51B H 0.0235 -0.5493 -0.0177 0.072 Uiso 1 1 calc R
H51C H 0.1141 -0.5883 -0.0448 0.072 Uiso 1 1 calc R
C52 C 0.2521(3) -0.49363(11) -0.02806(14) 0.0453(6) Uani 1 1 d .
H52A H 0.2858 -0.4643 -0.0464 0.068 Uiso 1 1 calc R
H52B H 0.3304 -0.5194 -0.0136 0.068 Uiso 1 1 calc R
H52C H 0.2308 -0.4835 0.0124 0.068 Uiso 1 1 calc R
C53 C 0.0277(3) -0.49988(10) -0.35136(13) 0.0397(6) Uani 1 1 d .
H53A H -0.0145 -0.4664 -0.3465 0.048 Uiso 1 1 calc R
C54 C 0.1410(4) -0.49053(12) -0.38679(17) 0.0527(7) Uani 1 1 d .
H54A H 0.2302 -0.4738 -0.3533 0.079 Uiso 1 1 calc R
H54B H 0.0942 -0.4692 -0.4283 0.079 Uiso 1 1 calc R
H54C H 0.1691 -0.5228 -0.4008 0.079 Uiso 1 1 calc R
C55 C -0.1045(3) -0.53306(14) -0.40082(15) 0.0549(8) Uani 1 1 d .
H55A H -0.1802 -0.5360 -0.3811 0.082 Uiso 1 1 calc R
H55B H -0.0673 -0.5666 -0.4051 0.082 Uiso 1 1 calc R
H55C H -0.1488 -0.5173 -0.4473 0.082 Uiso 1 1 calc R
H1 H 0.130(3) -0.4020(10) -0.1440(13) 0.030(6) Uiso 1 1 d .
H3 H -0.105(4) -0.4674(13) -0.2805(18) 0.056(9) Uiso 1 1 d .
H1A H -0.241(2) -0.361(3) -0.277(4) 0.21(3) Uiso 1 1 d D

loop_
_atom_site_aniso_label
_atom_site_aniso_U_11
_atom_site_aniso_U_22
_atom_site_aniso_U_33
_atom_site_aniso_U_23
_atom_site_aniso_U_13
_atom_site_aniso_U_12
Al1 0.0282(3) 0.0211(3) 0.0272(3) 0.0018(2) 0.0150(3) 0.0005(2)
N1 0.0295(9) 0.0202(9) 0.0279(9) 0.0022(7) 0.0160(8) 0.0011(7)
N2 0.0295(9) 0.0207(9) 0.0321(10) -0.0012(7) 0.0176(8) 0.0013(7)
N3 0.0230(9) 0.0253(9) 0.0382(11) -0.0046(8) 0.0133(8) 0.0023(7)
N4 0.0549(14) 0.0392(12) 0.0391(12) 0.0100(9) 0.0261(11) 0.0130(10)
C1 0.0344(12) 0.0202(10) 0.0283(11) 0.0026(8) 0.0171(9) 0.0032(9)
C2 0.0337(12) 0.0211(10) 0.0305(11) 0.0007(8) 0.0186(9) 0.0028(9)
C3 0.0401(13) 0.0250(11) 0.0383(13) -0.0014(9) 0.0253(11) 0.0021(10)
C4 0.0341(12) 0.0293(12) 0.0394(13) 0.0001(10) 0.0224(10) -0.0040(10)
C5 0.0329(12) 0.0232(11) 0.0352(12) -0.0029(9) 0.0173(10) -0.0031(9)
C6 0.0267(11) 0.0217(10) 0.0284(11) -0.0004(8) 0.0108(9) 0.0010(8)
C7 0.0234(11) 0.0271(11) 0.0332(12) -0.0058(9) 0.0124(9) -0.0030(9)
C8 0.0420(13) 0.0199(10) 0.0413(13) -0.0015(9) 0.0290(11) -0.0031(9)
C9 0.0477(15) 0.0436(15) 0.0472(15) -0.0147(12) 0.0321(13) -0.0160(12)
C10 0.072(2) 0.0542(18) 0.068(2) -0.0362(16) 0.0514(18) -0.0333(16)
C11 0.075(2) 0.0333(14) 0.094(2) -0.0221(15) 0.068(2) -0.0147(14)
C12 0.0619(18) 0.0254(13) 0.077(2) 0.0036(13) 0.0514(17) 0.0058(12)
C13 0.0480(15) 0.0254(12) 0.0480(14) 0.0038(10) 0.0311(12) 0.0046(10)
C14 0.0323(12) 0.0266(11) 0.0342(12) -0.0057(9) 0.0212(10) -0.0050(9)
C15 0.0346(13) 0.0446(14) 0.0342(13) -0.0108(11) 0.0165(10) -0.0091(11)
C16 0.0432(16) 0.076(2) 0.0582(18) -0.0360(16) 0.0286(14) -0.0254(15)
C17 0.068(2) 0.058(2) 0.094(2) -0.0486(18) 0.061(2) -0.0403(17)
C18 0.075(2) 0.0293(14) 0.087(2) -0.0172(14) 0.0601(19) -0.0093(13)
C19 0.0461(15) 0.0291(13) 0.0575(16) -0.0086(11) 0.0313(13) -0.0016(11)
C20 0.0360(12) 0.0214(11) 0.0371(12) -0.0017(9) 0.0259(10) -0.0017(9)
C21 0.0332(12) 0.0257(11) 0.0420(13) -0.0019(10) 0.0239(10) -0.0025(9)
C22 0.0352(13) 0.0298(13) 0.0574(16) -0.0059(11) 0.0246(12) -0.0059(10)
C23 0.0456(15) 0.0243(12) 0.0688(18) -0.0051(12) 0.0347(14) -0.0086(11)
C24 0.0507(15) 0.0221(12) 0.0595(16) 0.0047(11) 0.0376(14) 0.0018(10)
C25 0.0400(13) 0.0233(11) 0.0418(13) 0.0023(9) 0.0287(11) 0.0034(9)
C26 0.0312(12) 0.0273(12) 0.0425(13) 0.0003(10) 0.0139(10) -0.0058(9)
C27 0.0323(13) 0.0299(12) 0.0551(16) -0.0003(11) 0.0134(11) -0.0024(10)
C28 0.0517(16) 0.0469(16) 0.0436(15) 0.0021(12) 0.0164(13) -0.0050(13)
C29 0.0495(15) 0.0241(11) 0.0422(14) 0.0079(10) 0.0275(12) 0.0089(10)
C30 0.0698(19) 0.0379(15) 0.0483(16) 0.0133(12) 0.0371(15) 0.0152(13)
C31 0.0515(16) 0.0291(13) 0.0541(16) 0.0110(11) 0.0311(13) 0.0121(11)
C32 0.0518(15) 0.0259(12) 0.0358(13) 0.0105(10) 0.0224(11) 0.0110(10)
C33 0.0460(15) 0.0313(13) 0.0360(13) 0.0041(10) 0.0106(11) 0.0116(11)
C34 0.0487(16) 0.0582(18) 0.0550(17) 0.0159(14) 0.0310(14) 0.0171(14)
C35 0.067(2) 0.075(2) 0.0246(13) 0.0082(13) 0.0187(13) 0.0227(17)
C36 0.0544(18) 0.0547(18) 0.0383(15) 0.0060(13) 0.0121(13) 0.0082(14)
C37 0.0505(16) 0.0330(13) 0.0444(15) 0.0106(11) 0.0175(12) 0.0061(11)
C38 0.0407(15) 0.0375(15) 0.0584(17) 0.0034(12) 0.0129(13) -0.0003(12)
C39 0.0345(15) 0.0583(19) 0.075(2) 0.0122(16) 0.0125(14) 0.0013(13)
C40 0.0466(18) 0.0527(19) 0.095(3) 0.0200(18) 0.0202(18) -0.0052(15)
C41 0.0508(17) 0.060(2) 0.0624(19) 0.0242(16) 0.0209(15) 0.0012(15)
C42 0.069(2) 0.093(3) 0.078(3) 0.020(2) 0.009(2) -0.028(2)
C43 0.0514(19) 0.088(3) 0.096(3) 0.043(2) 0.0385(19) 0.0156(18)
C44 0.0215(10) 0.0182(10) 0.0349(12) -0.0025(8) 0.0122(9) -0.0010(8)
C45 0.0278(11) 0.0205(10) 0.0359(12) 0.0006(9) 0.0133(9) -0.0041(8)
C46 0.0319(12) 0.0223(11) 0.0425(13) 0.0060(10) 0.0075(10) -0.0003(9)
C47 0.0254(11) 0.0212(11) 0.0591(16) -0.0003(10) 0.0166(11) 0.0036(9)
C48 0.0323(12) 0.0240(11) 0.0504(14) -0.0054(10) 0.0259(11) -0.0009(9)
C49 0.0309(12) 0.0224(11) 0.0369(12) -0.0038(9) 0.0169(10) -0.0002(9)
C50 0.0479(14) 0.0257(12) 0.0341(13) 0.0032(10) 0.0191(11) -0.0029(10)
C51 0.0716(19) 0.0372(15) 0.0463(16) 0.0028(12) 0.0348(15) -0.0084(13)
C52 0.0631(18) 0.0353(14) 0.0331(13) 0.0017(11) 0.0144(12) -0.0044(12)
C53 0.0521(16) 0.0336(13) 0.0348(13) -0.0021(10) 0.0188(12) 0.0115(11)
C54 0.070(2) 0.0450(16) 0.0510(17) 0.0059(13) 0.0327(15) -0.0044(14)
C55 0.0503(17) 0.081(2) 0.0344(14) -0.0029(14) 0.0175(13) -0.0064(16)

loop_
_atom_type_symbol
_atom_type_description
_atom_type_scat_dispersion_real
_atom_type_scat_dispersion_imag
_atom_type_scat_source
C C 0.0181 0.0091 'International Tables Vol C Tables 4.2.6.8 and 6.1.1.4'
H H 0.0000 0.0000 'International Tables Vol C Tables 4.2.6.8 and 6.1.1.4'
Al Al 0.2130 0.2455 'International Tables Vol C Tables 4.2.6.8 and 6.1.1.4'
N N 0.0311 0.0180 'International Tables Vol C Tables 4.2.6.8 and 6.1.1.4'

loop_
_geom_angle_atom_site_label_1
_geom_angle_atom_site_label_2
_geom_angle_atom_site_label_3
_geom_angle
N4 Al1 N2 104.09(10)
N4 Al1 N1 96.51(9)
N2 Al1 N1 79.07(7)
N4 Al1 N3 94.31(9)
N2 Al1 N3 78.95(7)
N1 Al1 N3 157.28(8)
N4 Al1 H1 120.6(9)
N2 Al1 H1 135.3(9)
N1 Al1 H1 97.2(9)
N3 Al1 H1 94.3(9)
C1 N1 C20 120.24(18)
C1 N1 Al1 113.06(14)
C20 N1 Al1 126.15(13)
C2 N2 C6 119.92(18)
C2 N2 Al1 119.26(15)
C6 N2 Al1 120.43(14)
C7 N3 C44 114.72(17)
C7 N3 Al1 107.34(13)
C44 N3 Al1 122.31(14)
C7 N3 H3 103(2)
C44 N3 H3 106(2)
Al1 N3 H3 100(2)
C32 N4 Al1 133.56(18)
C32 N4 H1A 103(5)
Al1 N4 H1A 112(5)
N1 C1 C2 115.07(19)
N1 C1 C8 125.4(2)
C2 C1 C8 119.49(19)
C3 C2 N2 122.9(2)
C3 C2 C1 124.3(2)
N2 C2 C1 112.72(19)
C2 C3 C4 118.4(2)
C2 C3 H3A 120.8
C4 C3 H3A 120.8
C5 C4 C3 120.0(2)
C5 C4 H4A 120.0
C3 C4 H4A 120.0
C4 C5 C6 121.0(2)
C4 C5 H5A 119.5
C6 C5 H5A 119.5
C7 C6 N2 117.6(2)
C7 C6 C5 124.7(2)
N2 C6 C5 117.73(19)
C6 C7 N3 115.39(19)
C6 C7 C14 122.2(2)
N3 C7 C14 121.74(19)
C9 C8 C13 119.2(2)
C9 C8 C1 122.2(2)
C13 C8 C1 118.6(2)
C8 C9 C10 119.8(3)
C8 C9 H9A 120.1
C10 C9 H9A 120.1
C11 C10 C9 120.2(3)
C11 C10 H10A 119.9
C9 C10 H10A 119.9
C12 C11 C10 120.5(3)
C12 C11 H11A 119.7
C10 C11 H11A 119.7
C11 C12 C13 119.8(3)
C11 C12 H12A 120.1
C13 C12 H12A 120.1
C12 C13 C8 120.4(3)
C12 C13 H13A 119.8
C8 C13 H13A 119.8
C19 C14 C15 117.9(2)
C19 C14 C7 123.9(2)
C15 C14 C7 118.2(2)
C16 C15 C14 120.7(3)
C16 C15 H15A 119.6
C14 C15 H15A 119.6
C17 C16 C15 120.6(3)
C17 C16 H16A 119.7
C15 C16 H16A 119.7
C16 C17 C18 120.0(3)
C16 C17 H17A 120.0
C18 C17 H17A 120.0
C17 C18 C19 120.7(3)
C17 C18 H18A 119.6
C19 C18 H18A 119.6
C14 C19 C18 120.0(3)
C14 C19 H19A 120.0
C18 C19 H19A 120.0
C21 C20 C25 122.0(2)
C21 C20 N1 118.57(19)
C25 C20 N1 119.5(2)
C22 C21 C20 117.5(2)
C22 C21 C26 118.8(2)
C20 C21 C26 123.8(2)
C23 C22 C21 121.6(3)
C23 C22 H22A 119.2
C21 C22 H22A 119.2
C24 C23 C22 119.8(2)
C24 C23 H23A 120.1
C22 C23 H23A 120.1
C23 C24 C25 121.8(2)
C23 C24 H24A 119.1
C25 C24 H24A 119.1
C24 C25 C20 117.3(2)
C24 C25 C29 118.2(2)
C20 C25 C29 124.5(2)
C27 C26 C21 110.5(2)
C27 C26 C28 109.3(2)
C21 C26 C28 112.5(2)
C27 C26 H26A 108.1
C21 C26 H26A 108.1
C28 C26 H26A 108.1
C26 C27 H27A 109.5
C26 C27 H27B 109.5
H27A C27 H27B 109.5
C26 C27 H27C 109.5
H27A C27 H27C 109.5
H27B C27 H27C 109.5
C26 C28 H28A 109.5
C26 C28 H28B 109.5
H28A C28 H28B 109.5
C26 C28 H28C 109.5
H28A C28 H28C 109.5
H28B C28 H28C 109.5
C25 C29 C30 111.8(2)
C25 C29 C31 111.2(2)
C30 C29 C31 109.7(2)
C25 C29 H29A 108.0
C30 C29 H29A 108.0
C31 C29 H29A 108.0
C29 C30 H30A 109.5
C29 C30 H30B 109.5
H30A C30 H30B 109.5
C29 C30 H30C 109.5
H30A C30 H30C 109.5
H30B C30 H30C 109.5
C29 C31 H31A 109.5
C29 C31 H31B 109.5
H31A C31 H31B 109.5
C29 C31 H31C 109.5
H31A C31 H31C 109.5
H31B C31 H31C 109.5
C37 C32 N4 118.3(2)
C37 C32 C33 120.3(2)
N4 C32 C33 121.3(2)
C34 C33 C32 118.6(3)
C34 C33 C38 121.1(3)
C32 C33 C38 120.3(2)
C35 C34 C33 121.0(3)
C35 C34 H34A 119.5
C33 C34 H34A 119.5
C36 C35 C34 118.9(3)
C36 C35 H35A 120.6
C34 C35 H35A 120.6
C37 C36 C35 122.3(3)
C37 C36 H36A 118.8
C35 C36 H36A 118.8
C36 C37 C32 118.9(3)
C36 C37 C41 119.8(3)
C32 C37 C41 121.4(3)
C33 C38 C39 110.2(2)
C33 C38 C40 112.4(3)
C39 C38 C40 111.2(3)
C33 C38 H38A 107.6
C39 C38 H38A 107.6
C40 C38 H38A 107.6
C38 C39 H39A 109.5
C38 C39 H39B 109.5
H39A C39 H39B 109.5
C38 C39 H39C 109.5
H39A C39 H39C 109.5
H39B C39 H39C 109.5
C38 C40 H40A 109.5
C38 C40 H40B 109.5
H40A C40 H40B 109.5
C38 C40 H40C 109.5
H40A C40 H40C 109.5
H40B C40 H40C 109.5
C42 C41 C43 109.5(3)
C42 C41 C37 114.8(3)
C43 C41 C37 110.6(3)
C42 C41 H41A 107.2
C43 C41 H41A 107.2
C37 C41 H41A 107.2
C41 C42 H42A 109.5
C41 C42 H42B 109.5
H42A C42 H42B 109.5
C41 C42 H42C 109.5
H42A C42 H42C 109.5
H42B C42 H42C 109.5
C41 C43 H43A 109.5
C41 C43 H43B 109.5
H43A C43 H43B 109.5
C41 C43 H43C 109.5
H43A C43 H43C 109.5
H43B C43 H43C 109.5
C45 C44 C49 121.3(2)
C45 C44 N3 119.0(2)
C49 C44 N3 119.7(2)
C46 C45 C44 118.1(2)
C46 C45 C50 119.0(2)
C44 C45 C50 122.9(2)
C47 C46 C45 121.4(2)
C47 C46 H46A 119.3
C45 C46 H46A 119.3
C46 C47 C48 119.8(2)
C46 C47 H47A 120.1
C48 C47 H47A 120.1
C47 C48 C49 121.6(2)
C47 C48 H48A 119.2
C49 C48 H48A 119.2
C48 C49 C44 117.7(2)
C48 C49 C53 118.4(2)
C44 C49 C53 123.9(2)
C45 C50 C52 109.8(2)
C45 C50 C51 111.5(2)
C52 C50 C51 111.9(2)
C45 C50 H50A 107.8
C52 C50 H50A 107.8
C51 C50 H50A 107.8
C50 C51 H51A 109.5
C50 C51 H51B 109.5
H51A C51 H51B 109.5
C50 C51 H51C 109.5
H51A C51 H51C 109.5
H51B C51 H51C 109.5
C50 C52 H52A 109.5
C50 C52 H52B 109.5
H52A C52 H52B 109.5
C50 C52 H52C 109.5
H52A C52 H52C 109.5
H52B C52 H52C 109.5
C49 C53 C55 111.7(2)
C49 C53 C54 112.9(2)
C55 C53 C54 109.4(2)
C49 C53 H53A 107.5
C55 C53 H53A 107.5
C54 C53 H53A 107.5
C53 C54 H54A 109.5
C53 C54 H54B 109.5
H54A C54 H54B 109.5
C53 C54 H54C 109.5
H54A C54 H54C 109.5
H54B C54 H54C 109.5
C53 C55 H55A 109.5
C53 C55 H55B 109.5
H55A C55 H55B 109.5
C53 C55 H55C 109.5
H55A C55 H55C 109.5
H55B C55 H55C 109.5

loop_
_geom_bond_atom_site_label_1
_geom_bond_atom_site_label_2
_geom_bond_distance
Al1 N4 1.851(2)
Al1 N2 1.8914(19)
Al1 N1 2.1075(19)
Al1 N3 2.2454(19)
Al1 H1 1.53(2)
N1 C1 1.304(3)
N1 C20 1.449(3)
N2 C2 1.370(3)
N2 C6 1.393(3)
N3 C7 1.456(3)
N3 C44 1.460(3)
N3 H3 0.95(3)
N4 C32 1.407(3)
N4 H1A 0.912(10)
C1 C2 1.468(3)
C1 C8 1.490(3)
C2 C3 1.362(3)
C3 C4 1.424(3)
C3 H3A 0.9300
C4 C5 1.354(3)
C4 H4A 0.9300
C5 C6 1.439(3)
C5 H5A 0.9300
C6 C7 1.374(3)
C7 C14 1.484(3)
C8 C9 1.376(4)
C8 C13 1.398(4)
C9 C10 1.394(4)
C9 H9A 0.9300
C10 C11 1.374(5)
C10 H10A 0.9300
C11 C12 1.365(5)
C11 H11A 0.9300
C12 C13 1.381(3)
C12 H12A 0.9300
C13 H13A 0.9300
C14 C19 1.392(3)
C14 C15 1.392(3)
C15 C16 1.386(4)
C15 H15A 0.9300
C16 C17 1.353(5)
C16 H16A 0.9300
C17 C18 1.364(5)
C17 H17A 0.9300
C18 C19 1.394(4)
C18 H18A 0.9300
C19 H19A 0.9300
C20 C21 1.403(3)
C20 C25 1.411(3)
C21 C22 1.396(3)
C21 C26 1.528(3)
C22 C23 1.384(4)
C22 H22A 0.9300
C23 C24 1.370(4)
C23 H23A 0.9300
C24 C25 1.399(3)
C24 H24A 0.9300
C25 C29 1.521(4)
C26 C27 1.527(3)
C26 C28 1.533(4)
C26 H26A 0.9800
C27 H27A 0.9600
C27 H27B 0.9600
C27 H27C 0.9600
C28 H28A 0.9600
C28 H28B 0.9600
C28 H28C 0.9600
C29 C30 1.536(3)
C29 C31 1.540(3)
C29 H29A 0.9800
C30 H30A 0.9600
C30 H30B 0.9600
C30 H30C 0.9600
C31 H31A 0.9600
C31 H31B 0.9600
C31 H31C 0.9600
C32 C37 1.400(4)
C32 C33 1.408(4)
C33 C34 1.395(4)
C33 C38 1.512(4)
C34 C35 1.389(5)
C34 H34A 0.9300
C35 C36 1.378(5)
C35 H35A 0.9300
C36 C37 1.372(4)
C36 H36A 0.9300
C37 C41 1.549(4)
C38 C39 1.520(4)
C38 C40 1.539(4)
C38 H38A 0.9800
C39 H39A 0.9600
C39 H39B 0.9600
C39 H39C 0.9600
C40 H40A 0.9600
C40 H40B 0.9600
C40 H40C 0.9600
C41 C42 1.506(5)
C41 C43 1.534(5)
C41 H41A 0.9800
C42 H42A 0.9600
C42 H42B 0.9600
C42 H42C 0.9600
C43 H43A 0.9600
C43 H43B 0.9600
C43 H43C 0.9600
C44 C45 1.399(3)
C44 C49 1.408(3)
C45 C46 1.398(3)
C45 C50 1.519(3)
C46 C47 1.374(4)
C46 H46A 0.9300
C47 C48 1.376(4)
C47 H47A 0.9300
C48 C49 1.398(3)
C48 H48A 0.9300
C49 C53 1.524(3)
C50 C52 1.526(4)
C50 C51 1.536(3)
C50 H50A 0.9800
C51 H51A 0.9600
C51 H51B 0.9600
C51 H51C 0.9600
C52 H52A 0.9600
C52 H52B 0.9600
C52 H52C 0.9600
C53 C55 1.531(4)
C53 C54 1.540(4)
C53 H53A 0.9800
C54 H54A 0.9600
C54 H54B 0.9600
C54 H54C 0.9600
C55 H55A 0.9600
C55 H55B 0.9600
C55 H55C 0.9600

loop_
_geom_torsion_atom_site_label_1
_geom_torsion_atom_site_label_2
_geom_torsion_atom_site_label_3
_geom_torsion_atom_site_label_4
_geom_torsion
N4 Al1 N1 C1 95.02(17)
N2 Al1 N1 C1 -8.14(15)
N3 Al1 N1 C1 -22.9(3)
N4 Al1 N1 C20 -76.49(19)
N2 Al1 N1 C20 -179.64(18)
N3 Al1 N1 C20 165.58(19)
N4 Al1 N2 C2 -86.62(18)
N1 Al1 N2 C2 7.42(16)
N3 Al1 N2 C2 -178.34(18)
N4 Al1 N2 C6 86.25(18)
N1 Al1 N2 C6 -179.71(17)
N3 Al1 N2 C6 -5.47(16)
N4 Al1 N3 C7 -99.35(16)
N2 Al1 N3 C7 4.18(15)
N1 Al1 N3 C7 19.0(3)
N4 Al1 N3 C44 124.94(18)
N2 Al1 N3 C44 -131.52(18)
N1 Al1 N3 C44 -116.7(2)
N2 Al1 N4 C32 -124.1(3)
N1 Al1 N4 C32 155.6(3)
N3 Al1 N4 C32 -44.4(3)
C20 N1 C1 C2 179.47(19)
Al1 N1 C1 C2 7.4(2)
C20 N1 C1 C8 1.1(3)
Al1 N1 C1 C8 -171.01(18)
C6 N2 C2 C3 2.3(3)
Al1 N2 C2 C3 175.21(18)
C6 N2 C2 C1 -178.61(18)
Al1 N2 C2 C1 -5.7(2)
N1 C1 C2 C3 177.3(2)
C8 C1 C2 C3 -4.2(3)
N1 C1 C2 N2 -1.8(3)
C8 C1 C2 N2 176.72(19)
N2 C2 C3 C4 -0.9(4)
C1 C2 C3 C4 -179.9(2)
C2 C3 C4 C5 0.1(4)
C3 C4 C5 C6 -0.8(4)
C2 N2 C6 C7 178.7(2)
Al1 N2 C6 C7 5.9(3)
C2 N2 C6 C5 -2.8(3)
Al1 N2 C6 C5 -175.61(16)
C4 C5 C6 C7 -179.5(2)
C4 C5 C6 N2 2.1(3)
N2 C6 C7 N3 -1.4(3)
C5 C6 C7 N3 -179.9(2)
N2 C6 C7 C14 -172.1(2)
C5 C6 C7 C14 9.5(4)
C44 N3 C7 C6 136.9(2)
Al1 N3 C7 C6 -2.5(2)
C44 N3 C7 C14 -52.4(3)
Al1 N3 C7 C14 168.13(18)
N1 C1 C8 C9 -55.4(3)
C2 C1 C8 C9 126.3(2)
N1 C1 C8 C13 123.9(2)
C2 C1 C8 C13 -54.4(3)
C13 C8 C9 C10 0.0(4)
C1 C8 C9 C10 179.3(2)
C8 C9 C10 C11 0.5(4)
C9 C10 C11 C12 -0.2(5)
C10 C11 C12 C13 -0.5(4)
C11 C12 C13 C8 1.0(4)
C9 C8 C13 C12 -0.7(4)
C1 C8 C13 C12 180.0(2)
C6 C7 C14 C19 -129.4(3)
N3 C7 C14 C19 60.6(3)
C6 C7 C14 C15 51.1(3)
N3 C7 C14 C15 -119.0(2)
C19 C14 C15 C16 2.5(4)
C7 C14 C15 C16 -177.9(2)
C14 C15 C16 C17 -3.6(4)
C15 C16 C17 C18 2.5(5)
C16 C17 C18 C19 -0.4(5)
C15 C14 C19 C18 -0.4(4)
C7 C14 C19 C18 -179.9(2)
C17 C18 C19 C14 -0.7(4)
C1 N1 C20 C21 104.1(2)
Al1 N1 C20 C21 -84.9(2)
C1 N1 C20 C25 -76.7(3)
Al1 N1 C20 C25 94.3(2)
C25 C20 C21 C22 2.0(3)
N1 C20 C21 C22 -178.8(2)
C25 C20 C21 C26 -178.1(2)
N1 C20 C21 C26 1.1(3)
C20 C21 C22 C23 -2.3(4)
C26 C21 C22 C23 177.8(2)
C21 C22 C23 C24 0.9(4)
C22 C23 C24 C25 0.9(4)
C23 C24 C25 C20 -1.2(3)
C23 C24 C25 C29 177.5(2)
C21 C20 C25 C24 -0.3(3)
N1 C20 C25 C24 -179.48(19)
C21 C20 C25 C29 -178.9(2)
N1 C20 C25 C29 2.0(3)
C22 C21 C26 C27 -66.3(3)
C20 C21 C26 C27 113.7(2)
C22 C21 C26 C28 56.2(3)
C20 C21 C26 C28 -123.7(2)
C24 C25 C29 C30 67.2(3)
C20 C25 C29 C30 -114.3(2)
C24 C25 C29 C31 -55.8(3)
C20 C25 C29 C31 122.8(2)
Al1 N4 C32 C37 113.3(3)
Al1 N4 C32 C33 -67.8(3)
C37 C32 C33 C34 -1.0(4)
N4 C32 C33 C34 -179.8(2)
C37 C32 C33 C38 -178.9(2)
N4 C32 C33 C38 2.3(4)
C32 C33 C34 C35 0.6(4)
C38 C33 C34 C35 178.5(3)
C33 C34 C35 C36 0.1(5)
C34 C35 C36 C37 -0.3(5)
C35 C36 C37 C32 -0.1(4)
C35 C36 C37 C41 179.8(3)
N4 C32 C37 C36 179.6(2)
C33 C32 C37 C36 0.7(4)
N4 C32 C37 C41 -0.3(4)
C33 C32 C37 C41 -179.2(2)
C34 C33 C38 C39 -74.0(3)
C32 C33 C38 C39 103.9(3)
C34 C33 C38 C40 50.6(4)
C32 C33 C38 C40 -131.5(3)
C36 C37 C41 C42 23.1(4)
C32 C37 C41 C42 -157.0(3)
C36 C37 C41 C43 -101.5(4)
C32 C37 C41 C43 78.4(3)
C7 N3 C44 C45 -66.7(3)
Al1 N3 C44 C45 66.1(2)
C7 N3 C44 C49 111.5(2)
Al1 N3 C44 C49 -115.7(2)
C49 C44 C45 C46 -5.1(3)
N3 C44 C45 C46 173.15(19)
C49 C44 C45 C50 175.0(2)
N3 C44 C45 C50 -6.8(3)
C44 C45 C46 C47 1.6(3)
C50 C45 C46 C47 -178.5(2)
C45 C46 C47 C48 2.4(4)
C46 C47 C48 C49 -3.0(4)
C47 C48 C49 C44 -0.3(3)
C47 C48 C49 C53 -179.7(2)
C45 C44 C49 C48 4.4(3)
N3 C44 C49 C48 -173.76(19)
C45 C44 C49 C53 -176.2(2)
N3 C44 C49 C53 5.6(3)
C46 C45 C50 C52 58.7(3)
C44 C45 C50 C52 -121.4(2)
C46 C45 C50 C51 -65.9(3)
C44 C45 C50 C51 114.0(3)
C48 C49 C53 C55 86.5(3)
C44 C49 C53 C55 -92.8(3)
C48 C49 C53 C54 -37.3(3)
C44 C49 C53 C54 143.4(2)
